data_4504500
loop_
_publ_author_name
'Olmstead, Marilyn M.'
'Nurco, Daniel J.'

_publ_section_title
;
 Fluorinated Tetraphenylporphyrins as Cocrystallizing Agents for C60and
 C70
;
_journal_issue 1
_journal_name_full 'Crystal Growth &amp; Design'
_journal_page_first 109
_journal_paper_doi 10.1021/cg050225r
_journal_volume 6
_journal_year 2006
_chemical_formula_moiety 'C60,1.5(C44 H15 F20 N4),6(C6 H6)'
_chemical_formula_sum 'C162 H51 F30 N6'
_chemical_formula_weight 2651.09
_chemical_name_common C60.1.5H2F20TPP.6benzene
_chemical_name_systematic
; 
 ? 
;
_space_group_IT_number 147
_symmetry_cell_setting trigonal
_symmetry_space_group_name_Hall '-P 3'
_symmetry_space_group_name_H-M 'P -3'
_atom_sites_solution_hydrogens geom
_atom_sites_solution_primary direct
_atom_sites_solution_secondary difmap
_audit_creation_method SHELXL-97
_cell_angle_alpha 90.00
_cell_angle_beta 90.00
_cell_angle_gamma 120.00
_cell_formula_units_Z 2
_cell_length_a 20.9326(18)
_cell_length_b 20.9326(18)
_cell_length_c 14.6836(17)
_cell_measurement_reflns_used 945
_cell_measurement_temperature 91(2)
_cell_measurement_theta_max 20.0
_cell_measurement_theta_min 2.3
_cell_volume 5572.0(9)
_computing_cell_refinement SMART
_computing_data_collection 'SMART 5.054 (Bruker, 2002)'
_computing_data_reduction 'SAINT 6.36A (Bruker, 2002)'
_computing_molecular_graphics 'SHELXTL 5.1, XP (Sheldrick, 1994)'
_computing_publication_material SHELXL-97
_computing_structure_refinement 'SHELXL-97 (Sheldrick, 1997)'
_computing_structure_solution 'SHELXS-97 (Sheldrick, 1990)'
_diffrn_ambient_temperature 91(2)
_diffrn_detector_area_resol_mean 8.3
_diffrn_measured_fraction_theta_full 0.999
_diffrn_measured_fraction_theta_max 0.999
_diffrn_measurement_device_type 'Bruker SMART 1000'
_diffrn_measurement_method \w
_diffrn_radiation_monochromator graphite
_diffrn_radiation_source 'normal-focus sealed tube'
_diffrn_radiation_type MoK\a
_diffrn_radiation_wavelength 0.71073
_diffrn_reflns_av_R_equivalents 0.0350
_diffrn_reflns_av_sigmaI/netI 0.0214
_diffrn_reflns_limit_h_max 13
_diffrn_reflns_limit_h_min -27
_diffrn_reflns_limit_k_max 27
_diffrn_reflns_limit_k_min 0
_diffrn_reflns_limit_l_max 19
_diffrn_reflns_limit_l_min 0
_diffrn_reflns_number 61935
_diffrn_reflns_theta_full 27.50
_diffrn_reflns_theta_max 27.50
_diffrn_reflns_theta_min 1.78
_diffrn_standards_number 0
_exptl_absorpt_coefficient_mu 0.128
_exptl_absorpt_correction_T_max 0.9725
_exptl_absorpt_correction_T_min 0.9579
_exptl_absorpt_correction_type none
_exptl_crystal_colour 'dark red'
_exptl_crystal_density_diffrn 1.580
_exptl_crystal_density_method 'not measured'
_exptl_crystal_description block
_exptl_crystal_F_000 2670
_exptl_crystal_size_max 0.34
_exptl_crystal_size_mid 0.30
_exptl_crystal_size_min 0.22
_refine_diff_density_max 0.573
_refine_diff_density_min -0.450
_refine_diff_density_rms 0.055
_refine_ls_extinction_method none
_refine_ls_goodness_of_fit_ref 1.031
_refine_ls_hydrogen_treatment constr
_refine_ls_matrix_type full
_refine_ls_number_parameters 565
_refine_ls_number_reflns 8531
_refine_ls_number_restraints 1
_refine_ls_restrained_S_all 1.031
_refine_ls_R_factor_all 0.0663
_refine_ls_R_factor_gt 0.0512
_refine_ls_shift/su_max 0.000
_refine_ls_shift/su_mean 0.000
_refine_ls_structure_factor_coef Fsqd
_refine_ls_weighting_details 'calc w=1/[\s^2^(Fo^2^)+(0.0572P)^2^+5.5379P] where P=(Fo^2^+2Fc^2^)/3'
_refine_ls_weighting_scheme calc
_refine_ls_wR_factor_gt 0.1270
_refine_ls_wR_factor_ref 0.1396
_reflns_number_gt 6733
_reflns_number_total 8531
_reflns_threshold_expression I>2\s(I)
_cod_data_source_file cg050225rsi20050410_022719.cif
_cod_data_source_block Compound1
_cod_database_code 4504500

loop_
_symmetry_equiv_pos_as_xyz
'x, y, z'
'-y, x-y, z'
'-x+y, -x, z'
'-x, -y, -z'
'y, -x+y, -z'
'x-y, x, -z'

loop_
_atom_site_label
_atom_site_type_symbol
_atom_site_fract_x
_atom_site_fract_y
_atom_site_fract_z
_atom_site_U_iso_or_equiv
_atom_site_adp_type
_atom_site_occupancy
_atom_site_symmetry_multiplicity
_atom_site_calc_flag
_atom_site_refinement_flags
_atom_site_disorder_assembly
_atom_site_disorder_group
C1 C 0.34318(14) 0.67962(12) 0.83713(9) 0.010(4) Uiso 0.222(2) 1 d PG A -1
C2 C 0.26995(14) 0.62380(13) 0.82417(10) 0.017(2) Uiso 0.222(2) 1 d PG A -1
C3 C 0.22031(13) 0.64559(16) 0.78405(13) 0.020(3) Uiso 0.222(2) 1 d PG A -1
C4 C 0.24655(16) 0.71891(16) 0.75981(13) 0.016(3) Uiso 0.222(2) 1 d PG A -1
C5 C 0.32384(17) 0.77326(13) 0.77417(12) 0.019(2) Uiso 0.222(2) 1 d PG A -1
C6 C 0.37120(15) 0.75227(12) 0.81194(10) 0.021(4) Uiso 0.222(2) 1 d PG A -1
C7 C 0.44502(14) 0.78110(11) 0.77545(12) 0.018(2) Uiso 0.222(2) 1 d PG A -1
C8 C 0.46324(12) 0.72298(13) 0.77855(13) 0.0181(17) Uiso 0.222(2) 1 d PG A -1
C9 C 0.40055(14) 0.65775(13) 0.81701(11) 0.019(3) Uiso 0.222(2) 1 d PG A -1
C10 C 0.38144(15) 0.58824(12) 0.78345(12) 0.0168(16) Uiso 0.222(2) 1 d PG A -1
C11 C 0.30439(15) 0.53397(10) 0.76910(12) 0.019(3) Uiso 0.222(2) 1 d PG A -1
C12 C 0.24995(14) 0.55122(12) 0.78920(12) 0.020(2) Uiso 0.222(2) 1 d PG A -1
C13 C 0.18787(11) 0.52831(13) 0.72797(14) 0.0189(16) Uiso 0.222(2) 1 d PG A -1
C14 C 0.16968(10) 0.58669(17) 0.72502(15) 0.033(2) Uiso 0.222(2) 1 d PG A -1
C15 C 0.14694(10) 0.60314(19) 0.64357(17) 0.040(3) Uiso 0.222(2) 1 d PG A -1
C16 C 0.17446(13) 0.67966(19) 0.61821(17) 0.032(3) Uiso 0.222(2) 1 d PG A -1
C17 C 0.22333(16) 0.73611(18) 0.67506(15) 0.015(3) Uiso 0.222(2) 1 d PG A -1
C18 C 0.28616(19) 0.80138(15) 0.63681(15) 0.0245(19) Uiso 0.222(2) 1 d PG A -1
C19 C 0.34820(19) 0.82407(12) 0.69803(13) 0.0123(14) Uiso 0.222(2) 1 d PG A -1
C20 C 0.41920(18) 0.85229(8) 0.66313(14) 0.0174(15) Uiso 0.222(2) 1 d PG A -1
C21 C 0.46848(14) 0.83029(9) 0.70258(14) 0.0189(16) Uiso 0.222(2) 1 d PG A -1
C22 C 0.51103(12) 0.82283(11) 0.62947(16) 0.021(2) Uiso 0.222(2) 1 d PG A -1
C23 C 0.52852(9) 0.76705(15) 0.63250(17) 0.015(5) Uiso 0.222(2) 1 d PG A -1
C24 C 0.50399(10) 0.71577(15) 0.70862(16) 0.0248(17) Uiso 0.222(2) 1 d PG A -1
C25 C 0.48410(12) 0.64327(16) 0.67373(16) 0.0228(17) Uiso 0.222(2) 1 d PG A -1
C26 C 0.42389(15) 0.58059(14) 0.71027(15) 0.0137(15) Uiso 0.222(2) 1 d PG A -1
C27 C 0.37332(17) 0.52170(12) 0.65069(15) 0.021(2) Uiso 0.222(2) 1 d PG A -1
C28 C 0.29920(17) 0.49274(9) 0.68703(14) 0.0198(16) Uiso 0.222(2) 1 d PG A -1
C29 C 0.23998(16) 0.47109(8) 0.62869(15) 0.029(7) Uiso 0.222(2) 1 d PG A -1
C30 C 0.18295(12) 0.48899(11) 0.64922(15) 0.0221(19) Uiso 0.222(2) 1 d PG A -1
C31 C 0.15924(10) 0.50631(13) 0.56424(16) 0.023(3) Uiso 0.222(2) 1 d PG A -1
C32 C 0.14208(9) 0.56225(17) 0.56171(17) 0.020(2) Uiso 0.222(2) 1 d PG A -1
C33 C 0.16660(11) 0.61386(17) 0.48551(16) 0.0267(18) Uiso 0.222(2) 1 d PG A -1
C34 C 0.18659(14) 0.68595(19) 0.52031(16) 0.030(2) Uiso 0.222(2) 1 d PG A -1
C35 C 0.24665(17) 0.74854(16) 0.48359(14) 0.0135(16) Uiso 0.222(2) 1 d PG A -1
C36 C 0.29737(19) 0.80749(14) 0.54314(14) 0.028(3) Uiso 0.222(2) 1 d PG A -1
C37 C 0.37154(19) 0.83644(10) 0.50676(13) 0.0244(18) Uiso 0.222(2) 1 d PG A -1
C38 C 0.43071(18) 0.85835(8) 0.56512(14) 0.027(3) Uiso 0.222(2) 1 d PG A -1
C39 C 0.48771(14) 0.84031(9) 0.54442(15) 0.014(3) Uiso 0.222(2) 1 d PG A -1
C40 C 0.52339(9) 0.72601(16) 0.55038(17) 0.028(2) Uiso 0.222(2) 1 d PG A -1
C41 C 0.49590(12) 0.64942(17) 0.57591(17) 0.024(3) Uiso 0.222(2) 1 d PG A -1
C42 C 0.44727(15) 0.59295(16) 0.51898(15) 0.0105(18) Uiso 0.222(2) 1 d PG A -1
C43 C 0.38440(17) 0.52747(13) 0.55701(15) 0.0186(19) Uiso 0.222(2) 1 d PG A -1
C44 C 0.32240(17) 0.50483(10) 0.49564(14) 0.0086(13) Uiso 0.222(2) 1 d PG A -1
C45 C 0.25143(16) 0.47708(8) 0.53033(14) 0.0185(16) Uiso 0.222(2) 1 d PG A -1
C46 C 0.20169(13) 0.49880(10) 0.49099(15) 0.0188(16) Uiso 0.222(2) 1 d PG A -1
C47 C 0.22491(13) 0.54786(12) 0.41757(13) 0.015(3) Uiso 0.222(2) 1 d PG A -1
C48 C 0.20695(12) 0.60635(15) 0.41534(13) 0.0159(17) Uiso 0.222(2) 1 d PG A -1
C49 C 0.26970(15) 0.67145(14) 0.37712(11) 0.0213(19) Uiso 0.222(2) 1 d PG A -1
C50 C 0.28904(16) 0.74098(14) 0.41070(12) 0.0232(18) Uiso 0.222(2) 1 d PG A -1
C51 C 0.36602(17) 0.79515(11) 0.42468(12) 0.020(2) Uiso 0.222(2) 1 d PG A -1
C52 C 0.42066(15) 0.77785(11) 0.40448(11) 0.028(3) Uiso 0.222(2) 1 d PG A -1
C53 C 0.48264(13) 0.80075(11) 0.46572(14) 0.0177(16) Uiso 0.222(2) 1 d PG A -1
C54 C 0.50096(11) 0.74231(14) 0.46899(15) 0.034(2) Uiso 0.222(2) 1 d PG A -1
C55 C 0.45017(13) 0.68342(14) 0.40944(13) 0.043(10) Uiso 0.222(2) 1 d PG A -1
C56 C 0.42368(15) 0.61009(14) 0.43412(13) 0.014(2) Uiso 0.222(2) 1 d PG A -1
C57 C 0.34629(16) 0.55574(11) 0.41944(12) 0.0144(15) Uiso 0.222(2) 1 d PG A -1
C58 C 0.29886(15) 0.57670(11) 0.38165(10) 0.020(3) Uiso 0.222(2) 1 d PG A -1
C59 C 0.32736(15) 0.65862(12) 0.35605(9) 0.047(5) Uiso 0.222(2) 1 d PG A -1
C60 C 0.40046(14) 0.70529(12) 0.36966(10) 0.031(6) Uiso 0.222(2) 1 d PG A -1
C1B C 0.4696(2) 0.7502(3) 0.7638(3) 0.09(2) Uiso 0.112(2) 1 d PG B -2
C2B C 0.4397(2) 0.6760(3) 0.7847(2) 0.028(5) Uiso 0.112(2) 1 d PG B -2
C3B C 0.3652(3) 0.6343(3) 0.8205(2) 0.027(5) Uiso 0.112(2) 1 d PG B -2
C4B C 0.3220(3) 0.6642(3) 0.83437(18) 0.043(13) Uiso 0.112(2) 1 d PG B -2
C5B C 0.3556(3) 0.7467(3) 0.8128(2) 0.028(9) Uiso 0.112(2) 1 d PG B -2
C6B C 0.4265(3) 0.7863(3) 0.7782(3) 0.051(12) Uiso 0.112(2) 1 d PG B -2
C7B C 0.4428(3) 0.8382(2) 0.7042(3) 0.012(3) Uiso 0.112(2) 1 d PG B -2
C8B C 0.4957(2) 0.8344(3) 0.6444(3) 0.022(4) Uiso 0.112(2) 1 d PG B -2
C9B C 0.51233(18) 0.7799(3) 0.6813(3) 0.066(14) Uiso 0.112(2) 1 d PG B -2
C10B C 0.52332(18) 0.7341(4) 0.6224(3) 0.083(17) Uiso 0.112(2) 1 d PG B -2
C11B C 0.4918(3) 0.6565(4) 0.6441(3) 0.037(5) Uiso 0.112(2) 1 d PG B -2
C12B C 0.4511(3) 0.6281(4) 0.7234(3) 0.021(3) Uiso 0.112(2) 1 d PG B -2
C13B C 0.3838(3) 0.5570(3) 0.7218(3) 0.047(6) Uiso 0.112(2) 1 d PG B -2
C14B C 0.3309(3) 0.5610(3) 0.7819(2) 0.028(6) Uiso 0.112(2) 1 d PG B -2
C15B C 0.2564(3) 0.5248(2) 0.7588(3) 0.025(4) Uiso 0.112(2) 1 d PG B -2
C16B C 0.2134(2) 0.5610(3) 0.7734(3) 0.021(3) Uiso 0.112(2) 1 d PG B -2
C17B C 0.2467(2) 0.6316(3) 0.8102(2) 0.011(4) Uiso 0.112(2) 1 d PG B -2
C18B C 0.2302(3) 0.6863(3) 0.7735(3) 0.033(8) Uiso 0.112(2) 1 d PG B -2
C19B C 0.2976(3) 0.7573(3) 0.7749(3) 0.021(4) Uiso 0.112(2) 1 d PG B -2
C20B C 0.3131(3) 0.8074(2) 0.7043(3) 0.017(3) Uiso 0.112(2) 1 d PG B -2
C21B C 0.3871(3) 0.84860(19) 0.6683(3) 0.025(4) Uiso 0.112(2) 1 d PG B -2
C22B C 0.3820(3) 0.85524(18) 0.5704(3) 0.059(10) Uiso 0.112(2) 1 d PG B -2
C23B C 0.4328(3) 0.8516(2) 0.5131(3) 0.015(3) Uiso 0.112(2) 1 d PG B -2
C24B C 0.4909(2) 0.8408(3) 0.5507(3) 0.060(14) Uiso 0.112(2) 1 d PG B -2
C25B C 0.5025(2) 0.7931(3) 0.4895(3) 0.006(2) Uiso 0.112(2) 1 d PG B -2
C26B C 0.5183(2) 0.7406(4) 0.5245(3) 0.026(4) Uiso 0.112(2) 1 d PG B -2
C27B C 0.4837(3) 0.6672(4) 0.4855(3) 0.050(6) Uiso 0.112(2) 1 d PG B -2
C28B C 0.4673(3) 0.6150(4) 0.5595(3) 0.011(4) Uiso 0.112(2) 1 d PG B -2
C29B C 0.4030(4) 0.5472(4) 0.5582(3) 0.011(4) Uiso 0.112(2) 1 d PG B -2
C30B C 0.3602(4) 0.5173(3) 0.6408(3) 0.027(5) Uiso 0.112(2) 1 d PG B -2
C31B C 0.2824(4) 0.4796(2) 0.6168(3) 0.058(11) Uiso 0.112(2) 1 d PG B -2
C32B C 0.2320(3) 0.48366(19) 0.6743(3) 0.009(3) Uiso 0.112(2) 1 d PG B -2
C33B C 0.1736(3) 0.4946(2) 0.6368(3) 0.026(4) Uiso 0.112(2) 1 d PG B -2
C34B C 0.1624(2) 0.5422(3) 0.6976(3) 0.006(2) Uiso 0.112(2) 1 d PG B -2
C35B C 0.14642(18) 0.5945(3) 0.6625(3) 0.009(3) Uiso 0.112(2) 1 d PG B -2
C36B C 0.1810(2) 0.6680(3) 0.7014(3) 0.034(4) Uiso 0.112(2) 1 d PG B -2
C37B C 0.1975(3) 0.7202(3) 0.6273(3) 0.012(4) Uiso 0.112(2) 1 d PG B -2
C38B C 0.2616(3) 0.7880(3) 0.6289(3) 0.015(5) Uiso 0.112(2) 1 d PG B -2
C39B C 0.3043(3) 0.8178(2) 0.5461(3) 0.023(5) Uiso 0.112(2) 1 d PG B -2
C40B C 0.4082(3) 0.8102(2) 0.4285(3) 0.029(5) Uiso 0.112(2) 1 d PG B -2
C41B C 0.4513(2) 0.7739(3) 0.4139(3) 0.028(4) Uiso 0.112(2) 1 d PG B -2
C42B C 0.4182(3) 0.7035(3) 0.3768(2) 0.022(4) Uiso 0.112(2) 1 d PG B -2
C43B C 0.4346(3) 0.6487(4) 0.4133(3) 0.056(10) Uiso 0.112(2) 1 d PG B -2
C44B C 0.3671(4) 0.5776(3) 0.4117(2) 0.015(4) Uiso 0.112(2) 1 d PG B -2
C45B C 0.3513(4) 0.5276(3) 0.4825(3) 0.023(3) Uiso 0.112(2) 1 d PG B -2
C46B C 0.2772(4) 0.4861(2) 0.5189(3) 0.027(4) Uiso 0.112(2) 1 d PG B -2
C47B C 0.2211(3) 0.4961(2) 0.4826(3) 0.005(3) Uiso 0.112(2) 1 d PG B -2
C48B C 0.1686(3) 0.5005(2) 0.5431(3) 0.014(3) Uiso 0.112(2) 1 d PG B -2
C49B C 0.1522(2) 0.5550(3) 0.5063(3) 0.040(7) Uiso 0.112(2) 1 d PG B -2
C50B C 0.14143(17) 0.6010(3) 0.5649(3) 0.070(15) Uiso 0.112(2) 1 d PG B -2
C51B C 0.1728(2) 0.6784(3) 0.5430(3) 0.015(3) Uiso 0.112(2) 1 d PG B -2
C52B C 0.2135(3) 0.7069(3) 0.4634(3) 0.019(3) Uiso 0.112(2) 1 d PG B -2
C53B C 0.2808(3) 0.7779(3) 0.4650(3) 0.043(6) Uiso 0.112(2) 1 d PG B -2
C54B C 0.3340(3) 0.7741(2) 0.4050(3) 0.016(5) Uiso 0.112(2) 1 d PG B -2
C55B C 0.2994(3) 0.7006(3) 0.3662(2) 0.014(7) Uiso 0.112(2) 1 d PG B -2
C56B C 0.3407(3) 0.6659(3) 0.35261(18) 0.009(5) Uiso 0.112(2) 1 d PG B -2
C57B C 0.3087(3) 0.5879(3) 0.3743(2) 0.010(5) Uiso 0.112(2) 1 d PG B -2
C58B C 0.2378(3) 0.5483(2) 0.4090(2) 0.006(7) Uiso 0.112(2) 1 d PG B -2
C59B C 0.1948(2) 0.5846(3) 0.4236(3) 0.038(7) Uiso 0.112(2) 1 d PG B -2
C60B C 0.2249(2) 0.6590(3) 0.4024(2) 0.014(4) Uiso 0.112(2) 1 d PG B -2
N1 N 0.57804(8) 0.59073(8) 0.42842(10) 0.0184(3) Uani 1 1 d . . .
H1 H 0.5442 0.5532 0.4597 0.022 Uiso 0.50 1 calc PR . .
N2 N 0.43727(8) 0.45854(8) 0.38416(10) 0.0177(3) Uani 1 1 d . . .
H2 H 0.4625 0.4769 0.4347 0.021 Uiso 0.50 1 calc PR . .
F1 F 0.62811(7) 0.56699(7) 0.15137(8) 0.0309(3) Uani 1 1 d . . .
F2 F 0.63542(8) 0.60909(8) -0.02291(8) 0.0416(3) Uani 1 1 d . . .
F3 F 0.53387(8) 0.64063(9) -0.09069(8) 0.0435(3) Uani 1 1 d . . .
F4 F 0.42598(7) 0.63414(8) 0.02015(8) 0.0375(3) Uani 1 1 d . . .
F5 F 0.42382(6) 0.60151(7) 0.19749(8) 0.0299(3) Uani 1 1 d . . .
F6 F 0.31550(6) 0.19809(6) 0.45819(8) 0.0278(2) Uani 1 1 d . . .
F7 F 0.19071(7) 0.07469(6) 0.41297(8) 0.0315(3) Uani 1 1 d . . .
F8 F 0.07354(6) 0.08337(7) 0.34620(9) 0.0377(3) Uani 1 1 d . . .
F9 F 0.08217(6) 0.21639(7) 0.32908(9) 0.0363(3) Uani 1 1 d . . .
F10 F 0.20477(6) 0.34025(6) 0.38171(8) 0.0278(2) Uani 1 1 d . . .
C61 C 0.64254(9) 0.64773(9) 0.46175(12) 0.0197(3) Uani 1 1 d . . .
C62 C 0.68376(10) 0.69742(10) 0.38835(13) 0.0243(4) Uani 1 1 d . . .
H62 H 0.7304(14) 0.7396(14) 0.3935(16) 0.034(6) Uiso 1 1 d . . .
C63 C 0.64267(10) 0.67050(10) 0.31218(13) 0.0243(4) Uani 1 1 d . . .
H63 H 0.6541(12) 0.6901(12) 0.2519(16) 0.026(6) Uiso 1 1 d . . .
C64 C 0.57616(10) 0.60325(9) 0.33739(12) 0.0192(3) Uani 1 1 d . . .
C65 C 0.51901(10) 0.55785(9) 0.27794(11) 0.0184(3) Uani 1 1 d . . .
C66 C 0.52508(10) 0.58196(9) 0.18084(12) 0.0200(3) Uani 1 1 d . . .
C67 C 0.57830(10) 0.58482(10) 0.12172(12) 0.0235(4) Uani 1 1 d . . .
C68 C 0.58223(12) 0.60551(12) 0.03146(13) 0.0288(4) Uani 1 1 d . . .
C69 C 0.53090(12) 0.62190(12) -0.00301(13) 0.0299(4) Uani 1 1 d . . .
C70 C 0.47658(11) 0.61901(11) 0.05309(13) 0.0271(4) Uani 1 1 d . . .
C71 C 0.47537(10) 0.60081(10) 0.14394(12) 0.0228(4) Uani 1 1 d . . .
C72 C 0.45580(10) 0.49079(10) 0.29981(12) 0.0189(3) Uani 1 1 d . . .
C73 C 0.40004(10) 0.44288(10) 0.23574(12) 0.0212(4) Uani 1 1 d . . .
H73 H 0.4000(12) 0.4530(11) 0.1718(15) 0.021(5) Uiso 1 1 d . . .
C74 C 0.34945(10) 0.38309(10) 0.28202(12) 0.0215(4) Uani 1 1 d . . .
H74 H 0.3060(11) 0.3409(11) 0.2592(13) 0.017(5) Uiso 1 1 d . . .
C75 C 0.37254(9) 0.39272(9) 0.37598(12) 0.0187(3) Uani 1 1 d . . .
C76 C 0.33494(9) 0.34315(9) 0.44685(12) 0.0188(3) Uani 1 1 d . . .
C77 C 0.26493(9) 0.27396(10) 0.42221(12) 0.0198(3) Uani 1 1 d . . .
C78 C 0.25834(10) 0.20453(10) 0.42878(12) 0.0217(4) Uani 1 1 d . . .
C79 C 0.19463(10) 0.14048(10) 0.40449(13) 0.0245(4) Uani 1 1 d . . .
C80 C 0.13527(10) 0.14458(10) 0.37072(14) 0.0266(4) Uani 1 1 d . . .
C81 C 0.13998(10) 0.21251(11) 0.36238(14) 0.0259(4) Uani 1 1 d . . .
C82 C 0.20358(10) 0.27571(10) 0.38904(13) 0.0224(4) Uani 1 1 d . . .
C83 C 0.40127(17) 0.18051(15) 0.00038(19) 0.0497(6) Uani 1 1 d . . .
H83 H 0.3978 0.1709 0.0640 0.060 Uiso 1 1 calc R . .
C84 C 0.46613(17) 0.20143(15) -0.0442(2) 0.0551(7) Uani 1 1 d . . .
H84 H 0.5073 0.2057 -0.0116 0.066 Uiso 1 1 calc R . .
C85 C 0.47206(18) 0.21629(15) -0.1362(2) 0.0551(7) Uani 1 1 d . . .
H85 H 0.5174 0.2313 -0.1666 0.066 Uiso 1 1 calc R . .
C86 C 0.41251(19) 0.20945(14) -0.18408(19) 0.0546(7) Uani 1 1 d . . .
H86 H 0.4167 0.2197 -0.2475 0.065 Uiso 1 1 calc R . .
C87 C 0.34651(17) 0.18764(15) -0.1395(2) 0.0541(7) Uani 1 1 d . . .
H87 H 0.3051 0.1824 -0.1723 0.065 Uiso 1 1 calc R . .
C88 C 0.34111(16) 0.17331(15) -0.04602(19) 0.0505(6) Uani 1 1 d . . .
H88 H 0.2961 0.1587 -0.0148 0.061 Uiso 1 1 calc R . .
C89 C 0.1758(2) 0.1511(2) 0.1229(2) 0.0734(10) Uani 1 1 d . . .
H89 H 0.1387 0.1566 0.0925 0.088 Uiso 1 1 calc R . .
C90 C 0.1630(2) 0.0804(2) 0.1491(3) 0.0920(15) Uani 1 1 d . . .
H90 H 0.1167 0.0377 0.1369 0.110 Uiso 1 1 calc R . .
C91 C 0.2181(3) 0.07371(19) 0.1923(3) 0.0792(11) Uani 1 1 d . . .
H91 H 0.2095 0.0262 0.2091 0.095 Uiso 1 1 calc R . .
C92 C 0.2837(2) 0.13361(17) 0.2110(2) 0.0630(8) Uani 1 1 d . . .
H92 H 0.3211 0.1283 0.2409 0.076 Uiso 1 1 calc R . .
C93 C 0.29651(17) 0.20244(15) 0.18671(18) 0.0511(7) Uani 1 1 d . . .
H93 H 0.3428 0.2446 0.2004 0.061 Uiso 1 1 calc R . .
C94 C 0.24313(17) 0.21141(15) 0.14259(19) 0.0533(7) Uani 1 1 d . . .
H94 H 0.2531 0.2594 0.1259 0.064 Uiso 1 1 calc R . .

loop_
_atom_site_aniso_label
_atom_site_aniso_U_11
_atom_site_aniso_U_22
_atom_site_aniso_U_33
_atom_site_aniso_U_23
_atom_site_aniso_U_13
_atom_site_aniso_U_12
N1 0.0184(7) 0.0182(7) 0.0172(7) -0.0004(5) -0.0003(5) 0.0081(6)
N2 0.0176(7) 0.0188(7) 0.0168(7) 0.0007(5) -0.0004(5) 0.0092(6)
F1 0.0351(6) 0.0449(7) 0.0249(6) 0.0053(5) 0.0028(5) 0.0293(6)
F2 0.0490(8) 0.0703(9) 0.0206(6) 0.0054(6) 0.0100(5) 0.0411(7)
F3 0.0554(8) 0.0704(10) 0.0165(6) 0.0099(6) 0.0016(5) 0.0403(8)
F4 0.0404(7) 0.0537(8) 0.0301(6) 0.0095(6) -0.0033(5) 0.0321(6)
F5 0.0304(6) 0.0418(7) 0.0256(6) 0.0060(5) 0.0048(5) 0.0241(5)
F6 0.0243(6) 0.0242(5) 0.0348(6) 0.0010(5) -0.0063(5) 0.0121(5)
F7 0.0326(6) 0.0180(5) 0.0398(7) -0.0013(5) -0.0020(5) 0.0097(5)
F8 0.0211(6) 0.0250(6) 0.0540(8) -0.0099(5) -0.0060(5) 0.0018(5)
F9 0.0193(6) 0.0359(7) 0.0535(8) -0.0083(6) -0.0093(5) 0.0137(5)
F10 0.0244(5) 0.0233(5) 0.0379(6) -0.0024(5) -0.0020(5) 0.0136(5)
C61 0.0173(8) 0.0185(8) 0.0213(8) 0.0008(6) 0.0009(6) 0.0075(7)
C62 0.0217(9) 0.0200(9) 0.0238(9) 0.0019(7) 0.0028(7) 0.0049(7)
C63 0.0250(9) 0.0221(9) 0.0201(9) 0.0031(7) 0.0029(7) 0.0074(7)
C64 0.0209(8) 0.0183(8) 0.0185(8) 0.0018(6) 0.0010(6) 0.0099(7)
C65 0.0213(8) 0.0204(8) 0.0161(8) 0.0010(6) 0.0004(6) 0.0123(7)
C66 0.0226(8) 0.0180(8) 0.0176(8) 0.0000(6) -0.0014(6) 0.0089(7)
C67 0.0273(9) 0.0269(9) 0.0207(9) 0.0000(7) -0.0015(7) 0.0169(8)
C68 0.0348(11) 0.0381(11) 0.0186(9) -0.0004(8) 0.0040(8) 0.0220(9)
C69 0.0406(11) 0.0385(11) 0.0148(8) 0.0025(8) -0.0019(8) 0.0228(10)
C70 0.0311(10) 0.0312(10) 0.0238(9) 0.0012(8) -0.0054(8) 0.0191(9)
C71 0.0238(9) 0.0254(9) 0.0208(9) 0.0010(7) 0.0005(7) 0.0135(8)
C72 0.0207(8) 0.0212(8) 0.0175(8) -0.0012(6) -0.0015(6) 0.0125(7)
C73 0.0231(9) 0.0230(9) 0.0176(8) -0.0019(7) -0.0030(7) 0.0114(7)
C74 0.0202(8) 0.0216(9) 0.0212(8) -0.0037(7) -0.0045(7) 0.0094(7)
C75 0.0188(8) 0.0190(8) 0.0202(8) -0.0019(6) -0.0016(6) 0.0109(7)
C76 0.0161(8) 0.0173(8) 0.0220(8) -0.0016(6) -0.0009(6) 0.0076(7)
C77 0.0183(8) 0.0195(8) 0.0182(8) -0.0016(6) -0.0002(6) 0.0068(7)
C78 0.0192(8) 0.0228(9) 0.0218(8) 0.0000(7) -0.0002(7) 0.0096(7)
C79 0.0254(9) 0.0176(8) 0.0270(9) -0.0006(7) 0.0019(7) 0.0081(7)
C80 0.0171(8) 0.0217(9) 0.0316(10) -0.0058(7) 0.0000(7) 0.0026(7)
C81 0.0168(8) 0.0294(10) 0.0314(10) -0.0046(8) -0.0017(7) 0.0115(8)
C82 0.0202(8) 0.0208(8) 0.0254(9) -0.0010(7) 0.0017(7) 0.0098(7)
C83 0.0679(18) 0.0449(14) 0.0450(14) 0.0062(11) 0.0052(13) 0.0347(14)
C84 0.0635(18) 0.0449(15) 0.0714(19) 0.0069(13) 0.0022(15) 0.0382(14)
C85 0.0696(19) 0.0373(13) 0.0679(18) 0.0009(12) 0.0208(15) 0.0337(14)
C86 0.085(2) 0.0335(13) 0.0395(14) -0.0055(10) 0.0085(14) 0.0258(14)
C87 0.0634(18) 0.0389(14) 0.0555(16) -0.0040(12) -0.0136(14) 0.0221(13)
C88 0.0563(16) 0.0406(14) 0.0544(16) 0.0035(12) 0.0100(13) 0.0243(12)
C89 0.069(2) 0.073(2) 0.065(2) -0.0237(17) -0.0002(17) 0.0256(18)
C90 0.082(3) 0.055(2) 0.085(3) -0.0223(19) 0.028(2) -0.0056(19)
C91 0.113(3) 0.0491(19) 0.063(2) 0.0110(15) 0.029(2) 0.031(2)
C92 0.097(2) 0.0536(17) 0.0446(15) 0.0050(13) 0.0194(16) 0.0419(18)
C93 0.0653(18) 0.0462(14) 0.0411(13) -0.0016(11) 0.0120(12) 0.0273(13)
C94 0.0710(19) 0.0430(14) 0.0446(14) -0.0068(11) 0.0067(13) 0.0275(14)

loop_
_atom_type_symbol
_atom_type_description
_atom_type_scat_dispersion_real
_atom_type_scat_dispersion_imag
_atom_type_scat_source
C C 0.0033 0.0016 'International Tables Vol C Tables 4.2.6.8 and 6.1.1.4'
H H 0.0000 0.0000 'International Tables Vol C Tables 4.2.6.8 and 6.1.1.4'
N N 0.0061 0.0033 'International Tables Vol C Tables 4.2.6.8 and 6.1.1.4'
F F 0.0171 0.0103 'International Tables Vol C Tables 4.2.6.8 and 6.1.1.4'

loop_
_geom_angle_atom_site_label_1
_geom_angle_atom_site_label_2
_geom_angle_atom_site_label_3
_geom_angle
_geom_angle_site_symmetry_1
_geom_angle_site_symmetry_3
C6 C1 C2 124.6 . .
C6 C1 C9 108.5 . .
C2 C1 C9 115.1 . .
C1 C2 C3 116.7 . .
C1 C2 C12 122.9 . .
C3 C2 C12 107.9 . .
C4 C3 C14 120.2 . .
C4 C3 C2 120.0 . .
C14 C3 C2 108.1 . .
C3 C4 C17 119.9 . .
C3 C4 C5 119.8 . .
C17 C4 C5 108.1 . .
C6 C5 C19 119.8 . .
C6 C5 C4 120.2 . .
C19 C5 C4 107.9 . .
C1 C6 C5 118.7 . .
C1 C6 C7 109.6 . .
C5 C6 C7 120.2 . .
C21 C7 C8 120.1 . .
C21 C7 C6 120.0 . .
C8 C7 C6 108.2 . .
C24 C8 C7 120.1 . .
C24 C8 C9 120.0 . .
C7 C8 C9 108.0 . .
C10 C9 C8 119.8 . .
C10 C9 C1 121.9 . .
C8 C9 C1 105.8 . .
C9 C10 C11 119.7 . .
C9 C10 C26 120.3 . .
C11 C10 C26 107.9 . .
C12 C11 C10 120.1 . .
C12 C11 C28 120.2 . .
C10 C11 C28 108.0 . .
C11 C12 C13 119.9 . .
C11 C12 C2 120.1 . .
C13 C12 C2 107.9 . .
C30 C13 C12 119.9 . .
C30 C13 C14 120.0 . .
C12 C13 C14 108.0 . .
C15 C14 C3 120.0 . .
C15 C14 C13 120.0 . .
C3 C14 C13 108.1 . .
C14 C15 C32 119.9 . .
C14 C15 C16 119.8 . .
C32 C15 C16 108.1 . .
C17 C16 C15 120.1 . .
C17 C16 C34 119.7 . .
C15 C16 C34 107.9 . .
C16 C17 C4 120.1 . .
C16 C17 C18 120.2 . .
C4 C17 C18 107.9 . .
C36 C18 C19 120.1 . .
C36 C18 C17 120.0 . .
C19 C18 C17 108.0 . .
C20 C19 C5 120.3 . .
C20 C19 C18 120.1 . .
C5 C19 C18 108.0 . .
C19 C20 C21 119.8 . .
C19 C20 C38 119.7 . .
C21 C20 C38 108.1 . .
C7 C21 C20 120.0 . .
C7 C21 C22 119.8 . .
C20 C21 C22 108.2 . .
C23 C22 C21 120.0 . .
C23 C22 C39 120.2 . .
C21 C22 C39 107.9 . .
C22 C23 C40 119.9 . .
C22 C23 C24 120.1 . .
C40 C23 C24 107.9 . .
C8 C24 C25 120.2 . .
C8 C24 C23 119.8 . .
C25 C24 C23 108.1 . .
C26 C25 C24 120.0 . .
C26 C25 C41 119.8 . .
C24 C25 C41 108.0 . .
C25 C26 C27 120.0 . .
C25 C26 C10 119.7 . .
C27 C26 C10 108.3 . .
C43 C27 C26 120.3 . .
C43 C27 C28 119.7 . .
C26 C27 C28 107.8 . .
C29 C28 C11 119.7 . .
C29 C28 C27 120.2 . .
C11 C28 C27 108.0 . .
C28 C29 C30 120.3 . .
C28 C29 C45 120.2 . .
C30 C29 C45 107.7 . .
C13 C30 C29 119.9 . .
C13 C30 C31 119.9 . .
C29 C30 C31 108.3 . .
C32 C31 C46 120.2 . .
C32 C31 C30 119.9 . .
C46 C31 C30 107.7 . .
C31 C32 C15 120.3 . .
C31 C32 C33 120.1 . .
C15 C32 C33 107.7 . .
C48 C33 C34 120.4 . .
C48 C33 C32 119.6 . .
C34 C33 C32 108.3 . .
C35 C34 C33 120.0 . .
C35 C34 C16 120.2 . .
C33 C34 C16 108.0 . .
C34 C35 C50 119.8 . .
C34 C35 C36 119.9 . .
C50 C35 C36 108.1 . .
C18 C36 C35 120.0 . .
C18 C36 C37 119.8 . .
C35 C36 C37 107.9 . .
C38 C37 C51 120.2 . .
C38 C37 C36 120.2 . .
C51 C37 C36 107.8 . .
C37 C38 C39 120.0 . .
C37 C38 C20 120.2 . .
C39 C38 C20 107.8 . .
C53 C39 C38 120.0 . .
C53 C39 C22 119.9 . .
C38 C39 C22 108.0 . .
C54 C40 C23 120.2 . .
C54 C40 C41 119.8 . .
C23 C40 C41 108.0 . .
C42 C41 C25 120.0 . .
C42 C41 C40 120.0 . .
C25 C41 C40 108.0 . .
C41 C42 C56 120.1 . .
C41 C42 C43 120.2 . .
C56 C42 C43 107.7 . .
C27 C43 C44 120.2 . .
C27 C43 C42 119.6 . .
C44 C43 C42 108.0 . .
C45 C44 C57 119.5 . .
C45 C44 C43 120.1 . .
C57 C44 C43 108.4 . .
C44 C45 C46 120.5 . .
C44 C45 C29 119.5 . .
C46 C45 C29 108.0 . .
C47 C46 C45 119.8 . .
C47 C46 C31 119.9 . .
C45 C46 C31 108.3 . .
C46 C47 C48 119.7 . .
C46 C47 C58 119.5 . .
C48 C47 C58 108.3 . .
C33 C48 C47 120.5 . .
C33 C48 C49 119.7 . .
C47 C48 C49 107.9 . .
C50 C49 C59 116.9 . .
C50 C49 C48 119.9 . .
C59 C49 C48 111.6 . .
C49 C50 C51 119.8 . .
C49 C50 C35 120.2 . .
C51 C50 C35 108.2 . .
C52 C51 C50 120.2 . .
C52 C51 C37 120.0 . .
C50 C51 C37 108.0 . .
C51 C52 C53 119.8 . .
C51 C52 C60 120.0 . .
C53 C52 C60 108.0 . .
C39 C53 C52 120.0 . .
C39 C53 C54 119.9 . .
C52 C53 C54 108.1 . .
C40 C54 C55 120.3 . .
C40 C54 C53 119.9 . .
C55 C54 C53 107.8 . .
C56 C55 C54 119.9 . .
C56 C55 C60 119.9 . .
C54 C55 C60 108.1 . .
C55 C56 C42 119.9 . .
C55 C56 C57 119.7 . .
C42 C56 C57 108.5 . .
C58 C57 C44 120.2 . .
C58 C57 C56 120.3 . .
C44 C57 C56 107.4 . .
C57 C58 C47 120.5 . .
C57 C58 C59 120.4 . .
C47 C58 C59 106.7 . .
C60 C59 C49 126.9 . .
C60 C59 C58 115.6 . .
C49 C59 C58 105.5 . .
C59 C60 C52 116.1 . .
C59 C60 C55 124.1 . .
C52 C60 C55 108.0 . .
C2B C1B C9B 120.1 . .
C2B C1B C6B 120.0 . .
C9B C1B C6B 108.0 . .
C1B C2B C3B 120.0 . .
C1B C2B C12B 119.8 . .
C3B C2B C12B 107.9 . .
C4B C3B C14B 117.4 . .
C4B C3B C2B 122.9 . .
C14B C3B C2B 108.1 . .
C3B C4B C17B 125.6 . .
C3B C4B C5B 117.1 . .
C17B C4B C5B 105.2 . .
C6B C5B C19B 119.8 . .
C6B C5B C4B 119.9 . .
C19B C5B C4B 107.7 . .
C5B C6B C7B 120.2 . .
C5B C6B C1B 120.0 . .
C7B C6B C1B 107.8 . .
C21B C7B C8B 120.2 . .
C21B C7B C6B 120.0 . .
C8B C7B C6B 108.2 . .
C24B C8B C7B 120.1 . .
C24B C8B C9B 120.0 . .
C7B C8B C9B 108.0 . .
C10B C9B C1B 120.2 . .
C10B C9B C8B 119.8 . .
C1B C9B C8B 108.0 . .
C9B C10B C11B 119.7 . .
C9B C10B C26B 120.3 . .
C11B C10B C26B 107.9 . .
C12B C11B C10B 120.1 . .
C12B C11B C28B 120.2 . .
C10B C11B C28B 108.0 . .
C11B C12B C13B 119.9 . .
C11B C12B C2B 120.2 . .
C13B C12B C2B 107.9 . .
C30B C13B C12B 119.9 . .
C30B C13B C14B 120.0 . .
C12B C13B C14B 108.0 . .
C15B C14B C3B 120.0 . .
C15B C14B C13B 120.0 . .
C3B C14B C13B 108.1 . .
C14B C15B C32B 119.9 . .
C14B C15B C16B 119.8 . .
C32B C15B C16B 108.1 . .
C17B C16B C15B 120.0 . .
C17B C16B C34B 119.7 . .
C15B C16B C34B 107.9 . .
C16B C17B C4B 117.1 . .
C16B C17B C18B 120.2 . .
C4B C17B C18B 111.0 . .
C36B C18B C19B 120.1 . .
C36B C18B C17B 120.0 . .
C19B C18B C17B 108.0 . .
C20B C19B C5B 120.3 . .
C20B C19B C18B 120.1 . .
C5B C19B C18B 108.0 . .
C19B C20B C21B 119.8 . .
C19B C20B C38B 119.7 . .
C21B C20B C38B 108.1 . .
C7B C21B C20B 120.0 . .
C7B C21B C22B 119.8 . .
C20B C21B C22B 108.2 . .
C23B C22B C21B 120.0 . .
C23B C22B C39B 120.2 . .
C21B C22B C39B 107.9 . .
C22B C23B C40B 119.9 . .
C22B C23B C24B 120.1 . .
C40B C23B C24B 107.9 . .
C8B C24B C25B 120.2 . .
C8B C24B C23B 119.8 . .
C25B C24B C23B 108.1 . .
C26B C25B C24B 120.0 . .
C26B C25B C41B 119.8 . .
C24B C25B C41B 108.0 . .
C25B C26B C27B 120.0 . .
C25B C26B C10B 119.7 . .
C27B C26B C10B 108.3 . .
C43B C27B C26B 120.3 . .
C43B C27B C28B 119.7 . .
C26B C27B C28B 107.8 . .
C29B C28B C11B 119.7 . .
C29B C28B C27B 120.2 . .
C11B C28B C27B 108.0 . .
C28B C29B C30B 120.3 . .
C28B C29B C45B 120.2 . .
C30B C29B C45B 107.7 . .
C13B C30B C29B 119.9 . .
C13B C30B C31B 119.9 . .
C29B C30B C31B 108.3 . .
C32B C31B C46B 120.2 . .
C32B C31B C30B 119.9 . .
C46B C31B C30B 107.7 . .
C31B C32B C15B 120.3 . .
C31B C32B C33B 120.1 . .
C15B C32B C33B 107.7 . .
C48B C33B C34B 120.4 . .
C48B C33B C32B 119.6 . .
C34B C33B C32B 108.3 . .
C35B C34B C33B 120.0 . .
C35B C34B C16B 120.1 . .
C33B C34B C16B 108.0 . .
C34B C35B C50B 119.8 . .
C34B C35B C36B 120.0 . .
C50B C35B C36B 108.1 . .
C18B C36B C35B 120.0 . .
C18B C36B C37B 119.8 . .
C35B C36B C37B 107.9 . .
C38B C37B C51B 120.2 . .
C38B C37B C36B 120.2 . .
C51B C37B C36B 107.8 . .
C37B C38B C39B 120.0 . .
C37B C38B C20B 120.2 . .
C39B C38B C20B 107.9 . .
C53B C39B C38B 120.0 . .
C53B C39B C22B 119.9 . .
C38B C39B C22B 108.0 . .
C54B C40B C23B 120.2 . .
C54B C40B C41B 119.8 . .
C23B C40B C41B 108.0 . .
C42B C41B C25B 120.0 . .
C42B C41B C40B 120.0 . .
C25B C41B C40B 108.0 . .
C41B C42B C56B 120.1 . .
C41B C42B C43B 120.2 . .
C56B C42B C43B 107.7 . .
C27B C43B C44B 120.2 . .
C27B C43B C42B 119.6 . .
C44B C43B C42B 108.0 . .
C45B C44B C57B 119.5 . .
C45B C44B C43B 120.1 . .
C57B C44B C43B 108.4 . .
C44B C45B C46B 120.5 . .
C44B C45B C29B 119.5 . .
C46B C45B C29B 108.0 . .
C47B C46B C45B 119.8 . .
C47B C46B C31B 119.9 . .
C45B C46B C31B 108.3 . .
C46B C47B C48B 119.7 . .
C46B C47B C58B 119.5 . .
C48B C47B C58B 108.3 . .
C33B C48B C47B 120.5 . .
C33B C48B C49B 119.8 . .
C47B C48B C49B 107.8 . .
C50B C49B C59B 120.0 . .
C50B C49B C48B 119.9 . .
C59B C49B C48B 108.1 . .
C49B C50B C51B 119.8 . .
C49B C50B C35B 120.2 . .
C51B C50B C35B 108.2 . .
C52B C51B C50B 120.2 . .
C52B C51B C37B 120.0 . .
C50B C51B C37B 108.0 . .
C51B C52B C53B 119.8 . .
C51B C52B C60B 120.0 . .
C53B C52B C60B 108.0 . .
C39B C53B C52B 120.0 . .
C39B C53B C54B 119.9 . .
C52B C53B C54B 108.1 . .
C40B C54B C55B 120.3 . .
C40B C54B C53B 120.0 . .
C55B C54B C53B 107.8 . .
C56B C55B C54B 119.9 . .
C56B C55B C60B 119.9 . .
C54B C55B C60B 108.1 . .
C55B C56B C42B 119.9 . .
C55B C56B C57B 119.7 . .
C42B C56B C57B 108.5 . .
C58B C57B C44B 120.2 . .
C58B C57B C56B 120.3 . .
C44B C57B C56B 107.5 . .
C57B C58B C47B 120.4 . .
C57B C58B C59B 119.9 . .
C47B C58B C59B 107.7 . .
C60B C59B C49B 120.3 . .
C60B C59B C58B 119.9 . .
C49B C59B C58B 108.0 . .
C59B C60B C52B 119.7 . .
C59B C60B C55B 120.2 . .
C52B C60B C55B 108.0 . .
C64 N1 C61 107.03(14) . .
C64 N1 H1 126.5 . .
C61 N1 H1 126.5 . .
C72 N2 C75 108.04(14) . .
C72 N2 H2 126.0 . .
C75 N2 H2 126.0 . .
N1 C61 C76 125.31(16) . 4_666
N1 C61 C62 109.52(15) . .
C76 C61 C62 125.17(16) 4_666 .
C63 C62 C61 106.91(16) . .
C63 C62 H62 127.4(15) . .
C61 C62 H62 125.7(15) . .
C62 C63 C64 107.22(16) . .
C62 C63 H63 128.2(14) . .
C64 C63 H63 124.6(14) . .
N1 C64 C65 125.21(16) . .
N1 C64 C63 109.31(15) . .
C65 C64 C63 125.48(16) . .
C64 C65 C72 126.51(16) . .
C64 C65 C66 117.75(15) . .
C72 C65 C66 115.74(15) . .
C67 C66 C71 116.15(16) . .
C67 C66 C65 122.73(16) . .
C71 C66 C65 121.09(16) . .
F1 C67 C68 117.66(16) . .
F1 C67 C66 120.15(16) . .
C68 C67 C66 122.19(17) . .
F2 C68 C69 119.77(17) . .
F2 C68 C67 120.35(18) . .
C69 C68 C67 119.87(18) . .
F3 C69 C68 119.91(18) . .
F3 C69 C70 120.23(18) . .
C68 C69 C70 119.85(17) . .
F4 C70 C69 120.38(17) . .
F4 C70 C71 120.38(18) . .
C69 C70 C71 119.24(17) . .
F5 C71 C70 117.78(16) . .
F5 C71 C66 119.60(16) . .
C70 C71 C66 122.62(17) . .
N2 C72 C65 126.37(16) . .
N2 C72 C73 108.38(15) . .
C65 C72 C73 125.23(16) . .
C74 C73 C72 107.64(16) . .
C74 C73 H73 127.5(13) . .
C72 C73 H73 124.9(13) . .
C73 C74 C75 107.40(16) . .
C73 C74 H74 128.4(12) . .
C75 C74 H74 124.2(12) . .
N2 C75 C76 125.86(15) . .
N2 C75 C74 108.53(15) . .
C76 C75 C74 125.60(16) . .
C75 C76 C61 125.70(16) . 4_666
C75 C76 C77 116.84(15) . .
C61 C76 C77 117.46(15) 4_666 .
C82 C77 C78 116.14(16) . .
C82 C77 C76 121.86(16) . .
C78 C77 C76 121.98(16) . .
F6 C78 C79 117.50(16) . .
F6 C78 C77 119.96(15) . .
C79 C78 C77 122.53(17) . .
F7 C79 C80 120.10(16) . .
F7 C79 C78 120.30(17) . .
C80 C79 C78 119.60(17) . .
F8 C80 C79 120.43(18) . .
F8 C80 C81 120.03(17) . .
C79 C80 C81 119.54(17) . .
F9 C81 C80 119.44(16) . .
F9 C81 C82 120.64(17) . .
C80 C81 C82 119.92(17) . .
F10 C82 C81 117.66(16) . .
F10 C82 C77 120.10(16) . .
C81 C82 C77 122.24(17) . .
C84 C83 C88 120.5(3) . .
C84 C83 H83 119.8 . .
C88 C83 H83 119.8 . .
C83 C84 C85 120.3(3) . .
C83 C84 H84 119.8 . .
C85 C84 H84 119.8 . .
C86 C85 C84 120.2(3) . .
C86 C85 H85 119.9 . .
C84 C85 H85 119.9 . .
C85 C86 C87 119.7(3) . .
C85 C86 H86 120.1 . .
C87 C86 H86 120.1 . .
C86 C87 C88 119.7(3) . .
C86 C87 H87 120.1 . .
C88 C87 H87 120.1 . .
C83 C88 C87 119.5(3) . .
C83 C88 H88 120.2 . .
C87 C88 H88 120.2 . .
C94 C89 C90 118.2(4) . .
C94 C89 H89 120.9 . .
C90 C89 H89 120.9 . .
C91 C90 C89 119.8(3) . .
C91 C90 H90 120.1 . .
C89 C90 H90 120.1 . .
C92 C91 C90 120.9(3) . .
C92 C91 H91 119.6 . .
C90 C91 H91 119.6 . .
C91 C92 C93 119.8(4) . .
C91 C92 H92 120.1 . .
C93 C92 H92 120.1 . .
C92 C93 C94 121.1(3) . .
C92 C93 H93 119.4 . .
C94 C93 H93 119.4 . .
C89 C94 C93 120.1(3) . .
C89 C94 H94 119.9 . .
C93 C94 H94 119.9 . .

loop_
_geom_bond_atom_site_label_1
_geom_bond_atom_site_label_2
_geom_bond_distance
_geom_bond_site_symmetry_2
C1 C6 1.3790 .
C1 C2 1.4001 .
C1 C9 1.5128 .
C2 C3 1.4522 .
C2 C12 1.4530 .
C3 C4 1.3932 .
C3 C14 1.4450 .
C4 C17 1.4455 .
C4 C5 1.4545 .
C5 C6 1.3853 .
C5 C19 1.4487 .
C6 C7 1.4514 .
C7 C21 1.3931 .
C7 C8 1.4463 .
C8 C24 1.3905 .
C8 C9 1.4538 .
C9 C10 1.3922 .
C10 C11 1.4505 .
C10 C26 1.4532 .
C11 C12 1.3883 .
C11 C28 1.4544 .
C12 C13 1.4505 .
C13 C30 1.3930 .
C13 C14 1.4511 .
C14 C15 1.3926 .
C15 C32 1.4494 .
C15 C16 1.4538 .
C16 C17 1.3894 .
C16 C34 1.4542 .
C17 C18 1.4544 .
C18 C36 1.3903 .
C18 C19 1.4502 .
C19 C20 1.3937 .
C20 C21 1.4446 .
C20 C38 1.4542 .
C21 C22 1.4523 .
C22 C23 1.3879 .
C22 C39 1.4529 .
C23 C40 1.4530 .
C23 C24 1.4540 .
C24 C25 1.4514 .
C25 C26 1.3943 .
C25 C41 1.4523 .
C26 C27 1.4495 .
C27 C43 1.3901 .
C27 C28 1.4556 .
C28 C29 1.3837 .
C29 C30 1.4502 .
C29 C45 1.4590 .
C30 C31 1.4543 .
C31 C32 1.3864 .
C31 C46 1.4529 .
C32 C33 1.4587 .
C33 C48 1.3902 .
C33 C34 1.4429 .
C34 C35 1.3931 .
C35 C50 1.4487 .
C35 C36 1.4507 .
C36 C37 1.4567 .
C37 C38 1.3824 .
C37 C51 1.4537 .
C38 C39 1.4522 .
C39 C53 1.3944 .
C40 C54 1.3875 .
C40 C41 1.4558 .
C41 C42 1.3889 .
C42 C56 1.4499 .
C42 C43 1.4555 .
C43 C44 1.4513 .
C44 C45 1.3932 .
C44 C57 1.4508 .
C45 C46 1.4485 .
C46 C47 1.3979 .
C47 C48 1.4496 .
C47 C58 1.4506 .
C48 C49 1.4517 .
C49 C50 1.3914 .
C49 C59 1.3961 .
C50 C51 1.4482 .
C51 C52 1.3935 .
C52 C53 1.4489 .
C52 C60 1.4506 .
C53 C54 1.4545 .
C54 C55 1.4505 .
C55 C56 1.3944 .
C55 C60 1.4525 .
C56 C57 1.4568 .
C57 C58 1.3862 .
C58 C59 1.5539 .
C59 C60 1.3568 .
C1B C2B 1.3881 .
C1B C9B 1.4492 .
C1B C6B 1.4531 .
C2B C3B 1.4522 .
C2B C12B 1.4530 .
C3B C4B 1.3468 .
C3B C14B 1.4450 .
C4B C17B 1.4155 .
C4B C5B 1.5382 .
C5B C6B 1.3852 .
C5B C19B 1.4486 .
C6B C7B 1.4516 .
C7B C21B 1.3931 .
C7B C8B 1.4463 .
C8B C24B 1.3905 .
C8B C9B 1.4537 .
C9B C10B 1.3923 .
C10B C11B 1.4506 .
C10B C26B 1.4531 .
C11B C12B 1.3882 .
C11B C28B 1.4544 .
C12B C13B 1.4506 .
C13B C30B 1.3930 .
C13B C14B 1.4510 .
C14B C15B 1.3926 .
C15B C32B 1.4494 .
C15B C16B 1.4540 .
C16B C17B 1.3894 .
C16B C34B 1.4540 .
C17B C18B 1.4543 .
C18B C36B 1.3905 .
C18B C19B 1.4501 .
C19B C20B 1.3939 .
C20B C21B 1.4447 .
C20B C38B 1.4541 .
C21B C22B 1.4524 .
C22B C23B 1.3880 .
C22B C39B 1.4527 .
C23B C40B 1.4530 .
C23B C24B 1.4540 .
C24B C25B 1.4513 .
C25B C26B 1.3946 .
C25B C41B 1.4521 .
C26B C27B 1.4495 .
C27B C43B 1.3900 .
C27B C28B 1.4556 .
C28B C29B 1.3837 .
C29B C30B 1.4503 .
C29B C45B 1.4590 .
C30B C31B 1.4543 .
C31B C32B 1.3862 .
C31B C46B 1.4530 .
C32B C33B 1.4587 .
C33B C48B 1.3901 .
C33B C34B 1.4427 .
C34B C35B 1.3931 .
C35B C50B 1.4486 .
C35B C36B 1.4507 .
C36B C37B 1.4567 .
C37B C38B 1.3825 .
C37B C51B 1.4535 .
C38B C39B 1.4520 .
C39B C53B 1.3946 .
C40B C54B 1.3877 .
C40B C41B 1.4558 .
C41B C42B 1.3891 .
C42B C56B 1.4499 .
C42B C43B 1.4555 .
C43B C44B 1.4515 .
C44B C45B 1.3931 .
C44B C57B 1.4508 .
C45B C46B 1.4485 .
C46B C47B 1.3977 .
C47B C48B 1.4498 .
C47B C58B 1.4507 .
C48B C49B 1.4518 .
C49B C50B 1.3914 .
C49B C59B 1.4489 .
C50B C51B 1.4482 .
C51B C52B 1.3935 .
C52B C53B 1.4490 .
C52B C60B 1.4508 .
C53B C54B 1.4540 .
C54B C55B 1.4505 .
C55B C56B 1.3942 .
C55B C60B 1.4525 .
C56B C57B 1.4568 .
C57B C58B 1.3862 .
C58B C59B 1.4554 .
C59B C60B 1.3909 .
N1 C64 1.366(2) .
N1 C61 1.369(2) .
N1 H1 0.8800 .
N2 C72 1.371(2) .
N2 C75 1.372(2) .
N2 H2 0.8800 .
F1 C67 1.344(2) .
F2 C68 1.341(2) .
F3 C69 1.338(2) .
F4 C70 1.339(2) .
F5 C71 1.341(2) .
F6 C78 1.341(2) .
F7 C79 1.344(2) .
F8 C80 1.336(2) .
F9 C81 1.345(2) .
F10 C82 1.343(2) .
C61 C76 1.404(2) 4_666
C61 C62 1.446(2) .
C62 C63 1.350(3) .
C62 H62 0.94(3) .
C63 C64 1.448(2) .
C63 H63 0.95(2) .
C64 C65 1.400(2) .
C65 C72 1.402(2) .
C65 C66 1.496(2) .
C66 C67 1.390(3) .
C66 C71 1.394(2) .
C67 C68 1.384(3) .
C68 C69 1.377(3) .
C69 C70 1.381(3) .
C70 C71 1.384(3) .
C72 C73 1.443(2) .
C73 C74 1.351(3) .
C73 H73 0.96(2) .
C74 C75 1.442(2) .
C74 H74 0.96(2) .
C75 C76 1.401(2) .
C76 C61 1.404(2) 4_666
C76 C77 1.501(2) .
C77 C82 1.391(3) .
C77 C78 1.393(3) .
C78 C79 1.384(3) .
C79 C80 1.380(3) .
C80 C81 1.381(3) .
C81 C82 1.384(3) .
C83 C84 1.367(4) .
C83 C88 1.372(4) .
C83 H83 0.9500 .
C84 C85 1.377(4) .
C84 H84 0.9500 .
C85 C86 1.375(4) .
C85 H85 0.9500 .
C86 C87 1.384(4) .
C86 H86 0.9500 .
C87 C88 1.398(4) .
C87 H87 0.9500 .
C88 H88 0.9500 .
C89 C94 1.373(4) .
C89 C90 1.420(6) .
C89 H89 0.9500 .
C90 C91 1.385(6) .
C90 H90 0.9500 .
C91 C92 1.346(5) .
C91 H91 0.9500 .
C92 C93 1.375(4) .
C92 H92 0.9500 .
C93 C94 1.383(4) .
C93 H93 0.9500 .
C94 H94 0.9500 .
